data_7215443
loop_
_publ_author_name
'Akutsu, Hiroki'
'Kawamura, Atsushi'
'Yamada, Jun-ichi'
'Nakatsuji, Shin'ichi'
'Turner, Scott S.'

_publ_section_title
;
 Anion polarity-induced dual oxidation states in a dual-layered purely
 organic paramagnetic charge-transfer salt, (TTF)3(PO-CON(CH3)C2H4SO3)2,
 where PO = 2,2,5,5-tetramethyl-3-pyrrolin-1-oxyl free radical
;
_journal_issue 17
_journal_name_full CrystEngComm
_journal_page_first 5281
_journal_paper_doi 10.1039/c1ce05578j
_journal_volume 13
_journal_year 2011
_chemical_formula_moiety '2(C12 H20 N2 O5 S), 3(C6 H4 S4) '
_chemical_formula_sum 'C42 H52 N4 O10 S14'
_chemical_formula_weight 1221.73
_space_group_IT_number 15
_symmetry_cell_setting monoclinic
_symmetry_Int_Tables_number 15
_symmetry_space_group_name_Hall '-C 2yc'
_symmetry_space_group_name_H-M 'C 1 2/c 1'
_atom_sites_solution_hydrogens geom
_atom_sites_solution_primary direct
_atom_sites_solution_secondary difmap
_cell_angle_alpha 90.0000
_cell_angle_beta 102.2424(14)
_cell_angle_gamma 90.0000
_cell_formula_units_Z 4
_cell_length_a 59.415(4)
_cell_length_b 6.3283(3)
_cell_length_c 14.9010(7)
_cell_measurement_reflns_used 0
_cell_measurement_temperature 293
_cell_measurement_theta_max 0
_cell_measurement_theta_min 0
_cell_volume 5475.3(5)
_computing_cell_refinement 'Rigaku Diffractometer Controller'
_computing_data_collection 'Rigaku Diffractometer Controller'
_computing_data_reduction CrystalStructure
_computing_molecular_graphics 'CrystalStructure 4.0'
_computing_publication_material 'CrystalStructure 4.0 (Rigaku, 2010)'
_computing_structure_refinement 'CRYSTALS (Carruthers, et al., 1999)'
_computing_structure_solution 'SIR2004 (Burla, et al., 2005)'
_diffrn_ambient_temperature 293
_diffrn_measured_fraction_theta_full 0.922
_diffrn_measured_fraction_theta_max 0.922
_diffrn_measurement_device_type 'Quantum CCD1 on Rigaku AFC-7R'
_diffrn_measurement_method PHIOMEGA
_diffrn_radiation_type 'Mo K\a'
_diffrn_radiation_wavelength 0.71069
_diffrn_reflns_av_R_equivalents 0.0659
_diffrn_reflns_limit_h_max 72
_diffrn_reflns_limit_h_min -76
_diffrn_reflns_limit_k_max 8
_diffrn_reflns_limit_k_min -7
_diffrn_reflns_limit_l_max 19
_diffrn_reflns_limit_l_min -19
_diffrn_reflns_number 21998
_diffrn_reflns_theta_full 27.53
_diffrn_reflns_theta_max 27.53
_diffrn_standards_number 0
_exptl_absorpt_coefficient_mu 0.611
_exptl_absorpt_correction_T_max 1.1080
_exptl_absorpt_correction_T_min 0.5205
_exptl_absorpt_correction_type empirical
_exptl_absorpt_process_details
;
HIGASHI, T. (1995). Abscor - Empirical Absorption Correction,
Rigaku Corporation, Tokyo, Japan.
;
_exptl_crystal_colour black
_exptl_crystal_density_diffrn 1.482
_exptl_crystal_density_method 'not measured'
_exptl_crystal_description platelet
_exptl_crystal_F_000 2544.00
_exptl_crystal_size_max 1.000
_exptl_crystal_size_mid 0.350
_exptl_crystal_size_min 0.050
_refine_diff_density_max 0.325
_refine_diff_density_min -0.393
_refine_ls_extinction_method none
_refine_ls_goodness_of_fit_ref 1.204
_refine_ls_hydrogen_treatment constr
_refine_ls_number_parameters 342
_refine_ls_number_reflns 2870
_refine_ls_R_factor_gt 0.0645
_refine_ls_shift/su_max 0.000
_refine_ls_structure_factor_coef F
_refine_ls_weighting_details
;
Chebychev polynomial with 3 parameters (Carruthers & Watkin, 1979)
7.0829 -2.1484 4.5428
;
_refine_ls_weighting_scheme calc
_refine_ls_wR_factor_ref 0.0587
_reflns_number_gt 2870
_reflns_number_total 5827
_reflns_threshold_expression F>3.0\s(F)
_cod_data_source_file c1ce05578j.txt
_cod_data_source_block 3
_cod_original_cell_volume 5475.3(6)
_cod_database_code 7215443

loop_
_symmetry_equiv_pos_site_id
_symmetry_equiv_pos_as_xyz
1 +X,+Y,+Z
2 -X,+Y,1/2-Z
3 -X,-Y,-Z
4 +X,-Y,1/2+Z
5 1/2+X,1/2+Y,+Z
6 1/2-X,1/2+Y,1/2-Z
7 1/2-X,1/2-Y,-Z
8 1/2+X,1/2-Y,1/2+Z

loop_
_atom_site_label
_atom_site_type_symbol
_atom_site_fract_x
_atom_site_fract_y
_atom_site_fract_z
_atom_site_U_iso_or_equiv
_atom_site_adp_type
_atom_site_occupancy
_atom_site_symmetry_multiplicity
_atom_site_calc_flag
_atom_site_refinement_flags
S1 S -0.04483(3) -0.1430(3) 0.01968(12) 0.0738(5) Uani 1.0 8 d .
S2 S -0.03270(3) 0.2955(3) 0.06196(13) 0.0797(6) Uani 1.0 8 d .
S3 S 0.00583(3) -0.2859(3) 0.13208(14) 0.0808(6) Uani 1.0 8 d .
S4 S 0.01878(3) 0.1548(3) 0.16580(12) 0.0723(5) Uani 1.0 8 d .
S5 S 0.25703(3) -0.0378(3) 0.08142(9) 0.0598(5) Uani 1.0 8 d .
S6 S 0.26439(3) 0.4083(3) 0.13021(9) 0.0563(4) Uani 1.0 8 d .
S7 S 0.08683(2) 0.6583(3) -0.29976(10) 0.0586(5) Uani 1.0 8 d .
O1 O 0.08879(7) 0.6157(7) -0.3940(3) 0.0794(15) Uani 1.0 8 d .
O2 O 0.06402(6) 0.6165(7) -0.2837(4) 0.0813(15) Uani 1.0 8 d .
O3 O 0.09511(7) 0.8678(6) -0.2701(3) 0.0728(13) Uani 1.0 8 d .
O4 O 0.14358(7) 0.6472(7) -0.0246(3) 0.0763(14) Uani 1.0 8 d .
O5 O 0.20615(6) 0.1246(7) 0.1828(3) 0.0683(13) Uani 1.0 8 d .
N1 N 0.12078(7) 0.3629(7) -0.0697(3) 0.0539(13) Uani 1.0 8 d .
N2 N 0.18558(7) 0.1836(7) 0.1508(3) 0.0539(14) Uani 1.0 8 d .
C1 C -0.06516(10) 0.0458(10) -0.0239(4) 0.068(2) Uani 1.0 8 d .
C2 C -0.05970(10) 0.2471(10) -0.0041(4) 0.0695(19) Uani 1.0 8 d .
C3 C -0.02438(10) 0.0349(9) 0.0730(4) 0.0642(18) Uani 1.0 8 d .
C4 C -0.00246(10) -0.0245(9) 0.1194(4) 0.0655(18) Uani 1.0 8 d .
C5 C 0.03306(10) -0.2340(11) 0.1960(5) 0.080(3) Uani 1.0 8 d .
C6 C 0.03891(10) -0.0330(10) 0.2117(5) 0.075(2) Uani 1.0 8 d .
C7 C 0.25440(8) 0.2212(8) 0.0446(3) 0.0450(14) Uani 1.0 8 d .
C8 C 0.26898(9) 0.0217(10) 0.1942(4) 0.0589(18) Uani 1.0 8 d .
C9 C 0.27230(9) 0.2235(9) 0.2166(4) 0.0562(17) Uani 1.0 8 d .
C10 C 0.10535(9) 0.4737(9) -0.2310(4) 0.0579(17) Uani 1.0 8 d .
C11 C 0.10377(9) 0.4939(10) -0.1306(4) 0.0609(17) Uani 1.0 8 d .
C12 C 0.11631(11) 0.1372(9) -0.0699(4) 0.071(2) Uani 1.0 8 d .
C13 C 0.13894(9) 0.4581(9) -0.0161(4) 0.0523(16) Uani 1.0 8 d .
C14 C 0.15395(9) 0.3324(8) 0.0582(4) 0.0463(15) Uani 1.0 8 d .
C15 C 0.14744(9) 0.2560(9) 0.1310(4) 0.0534(16) Uani 1.0 8 d .
C16 C 0.17906(9) 0.2959(9) 0.0603(3) 0.0483(15) Uani 1.0 8 d .
C17 C 0.16650(9) 0.1523(9) 0.1996(4) 0.0516(16) Uani 1.0 8 d .
C18 C 0.19324(9) 0.4947(10) 0.0623(4) 0.0678(19) Uani 1.0 8 d .
C19 C 0.18282(10) 0.1424(11) -0.0152(4) 0.072(2) Uani 1.0 8 d .
C20 C 0.17237(11) 0.2645(11) 0.2922(4) 0.069(2) Uani 1.0 8 d .
C21 C 0.16229(11) -0.0836(10) 0.2102(4) 0.075(2) Uani 1.0 8 d .
H1 H -0.0794 0.0078 -0.0593 0.0793 Uiso 1.0 8 calc R
H2 H -0.0699 0.3568 -0.0249 0.0802 Uiso 1.0 8 calc R
H3 H 0.0432 -0.3433 0.2181 0.0955 Uiso 1.0 8 calc R
H4 H 0.0533 0.0062 0.2455 0.0867 Uiso 1.0 8 calc R
H5 H 0.2728 -0.0846 0.2379 0.0688 Uiso 1.0 8 calc R
H6 H 0.2786 0.2656 0.2765 0.0648 Uiso 1.0 8 calc R
H7 H 0.1018 0.3266 -0.2460 0.0672 Uiso 1.0 8 calc R
H8 H 0.1216 0.4961 -0.2294 0.0671 Uiso 1.0 8 calc R
H9 H 0.0889 0.4480 -0.1213 0.0694 Uiso 1.0 8 calc R
H10 H 0.1066 0.6375 -0.1081 0.0695 Uiso 1.0 8 calc R
H11 H 0.1299 0.0635 -0.0392 0.0818 Uiso 1.0 8 calc R
H12 H 0.1041 0.1121 -0.0382 0.0819 Uiso 1.0 8 calc R
H13 H 0.1118 0.0870 -0.1319 0.0818 Uiso 1.0 8 calc R
H14 H 0.1324 0.2652 0.1391 0.0636 Uiso 1.0 8 calc R
H15 H 0.2093 0.4594 0.0789 0.0804 Uiso 1.0 8 calc R
H16 H 0.1899 0.5583 0.0025 0.0805 Uiso 1.0 8 calc R
H17 H 0.1896 0.5924 0.1063 0.0805 Uiso 1.0 8 calc R
H18 H 0.1769 0.2040 -0.0743 0.0864 Uiso 1.0 8 calc R
H19 H 0.1990 0.1152 -0.0083 0.0864 Uiso 1.0 8 calc R
H20 H 0.1749 0.0121 -0.0100 0.0864 Uiso 1.0 8 calc R
H21 H 0.1849 0.1924 0.3316 0.0829 Uiso 1.0 8 calc R
H22 H 0.1769 0.4069 0.2825 0.0828 Uiso 1.0 8 calc R
H23 H 0.1593 0.2664 0.3203 0.0828 Uiso 1.0 8 calc R
H24 H 0.1761 -0.1477 0.2445 0.0888 Uiso 1.0 8 calc R
H25 H 0.1500 -0.1040 0.2422 0.0887 Uiso 1.0 8 calc R
H26 H 0.1582 -0.1479 0.1506 0.0887 Uiso 1.0 8 calc R

loop_
_atom_site_aniso_label
_atom_site_aniso_U_11
_atom_site_aniso_U_22
_atom_site_aniso_U_33
_atom_site_aniso_U_12
_atom_site_aniso_U_13
_atom_site_aniso_U_23
S1 0.0620(10) 0.0514(9) 0.0983(13) -0.0068(8) -0.0050(9) -0.0099(9)
S2 0.0705(11) 0.0482(9) 0.1059(14) -0.0027(8) -0.0139(10) -0.0102(9)
S3 0.0633(10) 0.0484(9) 0.1233(15) -0.0028(8) 0.0033(10) 0.0011(10)
S4 0.0595(9) 0.0522(9) 0.0949(12) -0.0085(8) -0.0065(9) -0.0035(9)
S5 0.0792(10) 0.0451(8) 0.0515(8) -0.0007(8) 0.0054(8) 0.0012(7)
S6 0.0704(10) 0.0481(8) 0.0474(8) -0.0020(7) 0.0056(7) -0.0031(7)
S7 0.0495(8) 0.0530(9) 0.0632(10) -0.0044(7) -0.0105(7) 0.0081(7)
O1 0.098(4) 0.079(3) 0.050(3) 0.000(3) -0.010(3) 0.005(3)
O2 0.043(3) 0.072(3) 0.123(4) -0.001(2) 0.005(3) 0.026(3)
O3 0.078(3) 0.050(3) 0.077(3) -0.014(2) -0.014(2) 0.002(2)
O4 0.079(3) 0.049(3) 0.087(3) -0.001(3) -0.013(3) 0.018(3)
O5 0.056(3) 0.076(3) 0.066(3) 0.017(3) -0.0023(19) 0.004(3)
N1 0.058(3) 0.046(3) 0.051(3) 0.001(3) -0.003(3) 0.003(2)
N2 0.052(3) 0.063(3) 0.044(3) 0.014(3) 0.005(2) 0.008(3)
C1 0.061(4) 0.060(4) 0.077(5) -0.004(3) -0.000(3) -0.006(4)
C2 0.060(4) 0.060(4) 0.081(4) 0.012(3) -0.003(3) -0.010(4)
C3 0.065(4) 0.041(3) 0.079(4) -0.003(3) -0.004(3) -0.005(3)
C4 0.059(4) 0.049(4) 0.081(4) -0.005(3) -0.004(3) -0.004(3)
C5 0.057(4) 0.064(5) 0.118(6) 0.005(4) 0.015(4) 0.006(4)
C6 0.055(4) 0.066(5) 0.095(5) -0.003(4) -0.001(4) 0.005(4)
C7 0.051(3) 0.035(3) 0.047(3) 0.004(3) 0.006(3) -0.007(3)
C8 0.064(4) 0.067(4) 0.041(3) -0.005(3) 0.000(3) 0.008(3)
C9 0.056(4) 0.061(4) 0.045(3) -0.005(3) -0.005(3) 0.002(3)
C10 0.054(4) 0.062(4) 0.052(4) 0.005(3) -0.002(3) 0.012(3)
C11 0.054(4) 0.063(4) 0.057(4) 0.010(3) -0.009(3) 0.006(3)
C12 0.082(5) 0.058(4) 0.064(4) -0.010(4) -0.004(4) 0.008(3)
C13 0.057(4) 0.054(4) 0.044(3) 0.004(3) 0.007(3) 0.008(3)
C14 0.053(3) 0.044(3) 0.037(3) 0.001(3) 0.000(3) -0.001(3)
C15 0.049(3) 0.062(4) 0.048(4) 0.011(3) 0.008(3) -0.000(3)
C16 0.055(4) 0.054(4) 0.034(3) 0.007(3) 0.007(3) -0.001(3)
C17 0.066(4) 0.053(4) 0.036(3) 0.003(3) 0.010(3) 0.002(3)
C18 0.058(4) 0.072(4) 0.070(4) -0.008(4) 0.008(3) 0.011(4)
C19 0.074(4) 0.089(5) 0.053(4) 0.006(4) 0.014(3) -0.015(4)
C20 0.085(5) 0.081(5) 0.041(3) 0.008(4) 0.017(3) 0.002(3)
C21 0.094(5) 0.063(4) 0.064(4) 0.002(4) 0.012(4) 0.011(4)

loop_
_atom_type_symbol
_atom_type_description
_atom_type_scat_dispersion_real
_atom_type_scat_dispersion_imag
_atom_type_scat_source
S S 0.1246 0.1234
;
International Tables for Crystallography
(1992, Vol. C, Tables 4.2.6.8 and 6.1.1.4)
;
O O 0.0106 0.0060
;
International Tables for Crystallography
(1992, Vol. C, Tables 4.2.6.8 and 6.1.1.4)
;
N N 0.0061 0.0033
;
International Tables for Crystallography
(1992, Vol. C, Tables 4.2.6.8 and 6.1.1.4)
;
C C 0.0033 0.0016
;
International Tables for Crystallography
(1992, Vol. C, Tables 4.2.6.8 and 6.1.1.4)
;
H H 0.0000 0.0000
;
International Tables for Crystallography
(1992, Vol. C, Table 6.1.1.4)
;

loop_
_geom_angle_atom_site_label_1
_geom_angle_atom_site_label_2
_geom_angle_atom_site_label_3
_geom_angle
_geom_angle_publ_flag
_geom_angle_site_symmetry_3
C1 S1 C3 95.2(3) yes .
C2 S2 C3 95.6(3) yes .
C4 S3 C5 95.2(3) yes .
C4 S4 C6 95.3(3) yes .
C7 S5 C8 95.4(3) yes .
C7 S6 C9 94.7(3) yes .
O1 S7 O2 113.2(3) yes .
O1 S7 O3 111.8(3) yes .
O1 S7 C10 105.6(3) yes .
O2 S7 O3 112.6(3) yes .
O2 S7 C10 105.8(3) yes .
O3 S7 C10 107.3(3) yes .
C11 N1 C12 117.0(4) yes .
C11 N1 C13 118.5(5) yes .
C12 N1 C13 124.5(5) yes .
O5 N2 C16 121.4(5) yes .
O5 N2 C17 123.5(4) yes .
C16 N2 C17 115.2(4) yes .
S1 C1 C2 117.4(5) yes .
S2 C2 C1 116.8(5) yes .
S1 C3 S2 115.0(4) yes .
S1 C3 C4 123.2(5) yes .
S2 C3 C4 121.8(5) yes .
S3 C4 S4 114.7(4) yes .
S3 C4 C3 122.0(5) yes .
S4 C4 C3 123.3(5) yes .
S3 C5 C6 117.3(5) yes .
S4 C6 C5 117.3(5) yes .
S5 C7 S6 114.6(3) yes .
S5 C7 C7 123.5(4) yes 7_555
S6 C7 C7 121.8(4) yes 7_555
S5 C8 C9 117.7(5) yes .
S6 C9 C8 117.5(4) yes .
S7 C10 C11 110.6(4) yes .
N1 C11 C10 112.5(5) yes .
O4 C13 N1 122.7(5) yes .
O4 C13 C14 118.6(5) yes .
N1 C13 C14 118.7(5) yes .
C13 C14 C15 124.8(5) yes .
C13 C14 C16 122.1(5) yes .
C15 C14 C16 112.9(5) yes .
C14 C15 C17 114.1(5) yes .
N2 C16 C14 99.1(4) yes .
N2 C16 C18 109.9(4) yes .
N2 C16 C19 107.9(5) yes .
C14 C16 C18 114.8(5) yes .
C14 C16 C19 112.3(4) yes .
C18 C16 C19 111.9(5) yes .
N2 C17 C15 98.7(4) yes .
N2 C17 C20 109.2(5) yes .
N2 C17 C21 109.9(5) yes .
C15 C17 C20 114.0(5) yes .
C15 C17 C21 112.3(5) yes .
C20 C17 C21 111.9(5) yes .
S1 C1 H1 121.072 no .
C2 C1 H1 121.496 no .
S2 C2 H2 121.245 no .
C1 C2 H2 121.976 no .
S3 C5 H3 120.982 no .
C6 C5 H3 121.669 no .
S4 C6 H4 120.919 no .
C5 C6 H4 121.819 no .
S5 C8 H5 120.898 no .
C9 C8 H5 121.350 no .
S6 C9 H6 120.722 no .
C8 C9 H6 121.750 no .
S7 C10 H7 114.831 no .
S7 C10 H8 114.172 no .
C11 C10 H7 104.538 no .
C11 C10 H8 103.362 no .
H7 C10 H8 108.294 no .
N1 C11 H9 105.849 no .
N1 C11 H10 105.759 no .
C10 C11 H9 111.309 no .
C10 C11 H10 112.035 no .
H9 C11 H10 109.068 no .
N1 C12 H11 110.000 no .
N1 C12 H12 108.593 no .
N1 C12 H13 109.902 no .
H11 C12 H12 109.429 no .
H11 C12 H13 109.438 no .
H12 C12 H13 109.462 no .
C14 C15 H14 122.797 no .
C17 C15 H14 123.067 no .
C16 C18 H15 109.348 no .
C16 C18 H16 109.094 no .
C16 C18 H17 110.051 no .
H15 C18 H16 109.435 no .
H15 C18 H17 109.456 no .
H16 C18 H17 109.442 no .
C16 C19 H18 109.473 no .
C16 C19 H19 109.471 no .
C16 C19 H20 109.559 no .
H18 C19 H19 109.434 no .
H18 C19 H20 109.440 no .
H19 C19 H20 109.450 no .
C17 C20 H21 109.371 no .
C17 C20 H22 108.625 no .
C17 C20 H23 110.500 no .
H21 C20 H22 109.445 no .
H21 C20 H23 109.432 no .
H22 C20 H23 109.449 no .
C17 C21 H24 109.124 no .
C17 C21 H25 109.946 no .
C17 C21 H26 109.433 no .
H24 C21 H25 109.438 no .
H24 C21 H26 109.442 no .
H25 C21 H26 109.444 no .

loop_
_geom_bond_atom_site_label_1
_geom_bond_atom_site_label_2
_geom_bond_distance
_geom_bond_publ_flag
_geom_bond_site_symmetry_2
S1 C1 1.725(6) yes .
S1 C3 1.722(6) yes .
S2 C2 1.723(6) yes .
S2 C3 1.720(6) yes .
S3 C4 1.725(6) yes .
S3 C5 1.726(6) yes .
S4 C4 1.729(6) yes .
S4 C6 1.721(7) yes .
S5 C7 1.725(5) yes .
S5 C8 1.721(5) yes .
S6 C7 1.750(5) yes .
S6 C9 1.729(6) yes .
S7 O1 1.459(5) yes .
S7 O2 1.450(5) yes .
S7 O3 1.450(4) yes .
S7 C10 1.774(6) yes .
O4 C13 1.241(7) yes .
O5 N2 1.270(6) yes .
N1 C11 1.464(7) yes .
N1 C12 1.453(8) yes .
N1 C13 1.342(7) yes .
N2 C16 1.501(7) yes .
N2 C17 1.484(8) yes .
C1 C2 1.332(9) yes .
C3 C4 1.390(8) yes .
C5 C6 1.327(10) yes .
C7 C7 1.370(7) yes 7_555
C8 C9 1.324(9) yes .
C10 C11 1.524(8) yes .
C13 C14 1.494(7) yes .
C14 C15 1.319(8) yes .
C14 C16 1.503(8) yes .
C15 C17 1.505(7) yes .
C16 C18 1.510(8) yes .
C16 C19 1.538(8) yes .
C17 C20 1.525(7) yes .
C17 C21 1.528(8) yes .
C1 H1 0.930 no .
C2 H2 0.930 no .
C5 H3 0.930 no .
C6 H4 0.930 no .
C8 H5 0.930 no .
C9 H6 0.930 no .
C10 H7 0.970 no .
C10 H8 0.970 no .
C11 H9 0.970 no .
C11 H10 0.970 no .
C12 H11 0.960 no .
C12 H12 0.960 no .
C12 H13 0.960 no .
C15 H14 0.930 no .
C18 H15 0.960 no .
C18 H16 0.960 no .
C18 H17 0.960 no .
C19 H18 0.960 no .
C19 H19 0.960 no .
C19 H20 0.960 no .
C20 H21 0.960 no .
C20 H22 0.960 no .
C20 H23 0.960 no .
C21 H24 0.960 no .
C21 H25 0.960 no .
C21 H26 0.960 no .

loop_
_geom_contact_atom_site_label_1
_geom_contact_atom_site_label_2
_geom_contact_distance
_geom_contact_publ_flag
_geom_contact_site_symmetry_2
S1 S3 3.247(3) no .
S2 S4 3.246(3) no .
S5 S6 3.2455(19) no 7_555
O2 C11 3.017(6) no .
O3 C11 3.120(7) no .
O4 C10 3.586(6) no .
O4 C11 2.728(7) no .
O4 C15 3.367(7) no .
O4 C16 3.139(7) no .
O4 C18 3.114(7) no .
O5 C14 3.515(6) no .
O5 C15 3.509(7) no .
O5 C18 2.951(7) no .
O5 C19 2.983(7) no .
O5 C20 2.976(8) no .
O5 C21 3.024(8) no .
N1 C15 3.147(6) no .
C10 C12 3.171(8) no .
C10 C13 3.397(7) no .
C12 C14 2.891(8) no .
C12 C15 3.256(8) no .
C13 C18 3.198(8) no .
C13 C19 3.282(9) no .
C14 C20 3.453(7) no .
C14 C21 3.441(8) no .
C15 C18 3.452(9) no .
C15 C19 3.409(9) no .
C16 C20 3.566(8) no .
C16 C21 3.563(9) no .
C17 C18 3.575(9) no .
C17 C19 3.536(8) no .
S1 S2 3.653(3) no 1_545
S1 S4 3.443(3) no 3_555
S1 O1 3.254(5) no 2_544
S2 S1 3.653(3) no 1_565
S2 S3 3.512(3) no 1_565
S2 S3 3.588(3) no 3_555
S3 S2 3.512(3) no 1_545
S3 S2 3.588(3) no 3_555
S3 S4 3.635(3) no 1_545
S4 S1 3.443(3) no 3_555
S4 S3 3.635(3) no 1_565
S4 S4 3.695(3) no 2_555
S4 O2 3.005(4) no 4_565
S5 S5 3.5975(19) no 7_545
S5 S6 3.588(2) no 1_545
S6 S5 3.588(2) no 1_565
S6 O5 3.261(4) no 6_555
S6 C8 3.673(6) no 6_555
S7 C1 3.625(6) no 2_564
O1 S1 3.254(5) no 2_564
O1 N1 3.549(7) no 4_564
O1 C1 3.185(8) no 2_564
O1 C2 3.102(8) no 2_554
O1 C15 3.520(7) no 4_564
O2 S4 3.005(4) no 4_564
O2 C5 3.016(8) no 4_554
O2 C6 3.022(8) no 4_564
O3 C1 3.396(7) no 2_564
O3 C6 3.454(8) no 4_564
O3 C12 3.435(7) no 1_565
O4 C12 3.497(7) no 1_565
O4 C20 3.560(8) no 4_564
O5 S6 3.261(4) no 6_545
O5 C8 3.273(7) no 6_555
O5 C9 3.085(7) no 6_545
N1 O1 3.549(7) no 4_565
C1 S7 3.625(6) no 2_544
C1 O1 3.185(8) no 2_544
C1 O3 3.396(7) no 2_544
C1 C6 3.481(10) no 3_555
C2 O1 3.102(8) no 2_554
C2 C5 3.551(10) no 3_555
C3 C4 3.564(10) no 3_555
C3 C6 3.521(10) no 2_555
C4 C3 3.564(10) no 3_555
C4 C4 3.643(9) no 3_555
C4 C6 3.653(10) no 2_555
C5 O2 3.016(8) no 4_555
C5 C2 3.551(10) no 3_555
C6 O2 3.022(8) no 4_565
C6 O3 3.454(8) no 4_565
C6 C1 3.481(10) no 3_555
C6 C3 3.521(10) no 2_555
C6 C4 3.653(10) no 2_555
C8 S6 3.673(6) no 6_545
C8 O5 3.273(7) no 6_545
C8 C9 3.567(9) no 6_545
C9 O5 3.085(7) no 6_555
C9 C8 3.567(9) no 6_555
C12 O3 3.435(7) no 1_545
C12 O4 3.497(7) no 1_545
C15 O1 3.520(7) no 4_565
C20 O4 3.560(8) no 4_565
S1 H2 3.4989 no .
S2 H1 3.4874 no .
S3 H4 3.4946 no .
S4 H3 3.4882 no .
S5 H6 3.4921 no .
S6 H5 3.4947 no .
S7 H9 2.9537 no .
S7 H10 2.8505 no .
O1 H7 2.8435 no .
O1 H8 2.8914 no .
O2 H7 2.8602 no .
O2 H8 3.4290 no .
O2 H9 2.7674 no .
O2 H10 3.2320 no .
O3 H7 3.4578 no .
O3 H8 2.8232 no .
O3 H9 3.5311 no .
O3 H10 2.7782 no .
O4 H8 3.1998 no .
O4 H9 3.4998 no .
O4 H10 2.2864 no .
O4 H14 3.5956 no .
O4 H16 2.7553 no .
O4 H17 3.0212 no .
O4 H18 3.5997 no .
O5 H15 2.6540 no .
O5 H17 3.2493 no .
O5 H19 2.7898 no .
O5 H20 3.1529 no .
O5 H21 2.8088 no .
O5 H22 3.0848 no .
O5 H24 2.7744 no .
O5 H26 3.2768 no .
N1 H7 2.6397 no .
N1 H8 2.5336 no .
N1 H14 3.1033 no .
N1 H18 3.4978 no .
N2 H14 3.1714 no .
N2 H15 2.6118 no .
N2 H16 3.2888 no .
N2 H17 2.6932 no .
N2 H18 3.2869 no .
N2 H19 2.6924 no .
N2 H20 2.5841 no .
N2 H21 2.7041 no .
N2 H22 2.5580 no .
N2 H23 3.2827 no .
N2 H24 2.6448 no .
N2 H25 3.2940 no .
N2 H26 2.6540 no .
C3 H1 3.4468 no .
C3 H2 3.4517 no .
C4 H3 3.4498 no .
C4 H4 3.4517 no .
C7 H5 3.4496 no .
C7 H6 3.4612 no .
C10 H13 2.8411 no .
C11 H11 3.2844 no .
C11 H12 2.7787 no .
C11 H13 2.6198 no .
C12 H7 2.8470 no .
C12 H8 3.3493 no .
C12 H9 2.5660 no .
C12 H10 3.2471 no .
C12 H14 3.1633 no .
C12 H20 3.4974 no .
C13 H8 3.1357 no .
C13 H9 3.0556 no .
C13 H10 2.3982 no .
C13 H11 2.5624 no .
C13 H12 2.9838 no .
C13 H13 3.1485 no .
C13 H14 2.7150 no .
C13 H16 3.0499 no .
C13 H17 3.2811 no .
C13 H18 3.0428 no .
C13 H20 3.5302 no .
C14 H11 2.4830 no .
C14 H12 3.3140 no .
C14 H15 3.3355 no .
C14 H16 2.8379 no .
C14 H17 2.6557 no .
C14 H18 2.7496 no .
C14 H19 3.3403 no .
C14 H20 2.6888 no .
C14 H22 3.3653 no .
C14 H26 3.3246 no .
C15 H11 2.8075 no .
C15 H12 3.3275 no .
C15 H17 3.3644 no .
C15 H20 3.3040 no .
C15 H21 3.3506 no .
C15 H22 2.7198 no .
C15 H23 2.7597 no .
C15 H24 3.3264 no .
C15 H25 2.8019 no .
C15 H26 2.6355 no .
C16 H11 3.3257 no .
C16 H14 3.2393 no .
C16 H22 3.4138 no .
C16 H26 3.4556 no .
C17 H17 3.5173 no .
C17 H20 3.3844 no .
C18 H18 2.7628 no .
C18 H19 2.6730 no .
C18 H20 3.3429 no .
C19 H11 3.1289 no .
C19 H15 2.7436 no .
C19 H16 2.6697 no .
C19 H17 3.3527 no .
C20 H14 2.9244 no .
C20 H24 2.7252 no .
C20 H25 2.7088 no .
C20 H26 3.3489 no .
C21 H14 2.8909 no .
C21 H20 3.5697 no .
C21 H21 2.6638 no .
C21 H22 3.3399 no .
C21 H23 2.7851 no .
H1 H2 2.3103 no .
H3 H4 2.3054 no .
H5 H6 2.2974 no .
H7 H9 2.2886 no .
H7 H10 2.8146 no .
H7 H11 3.5882 no .
H7 H12 3.3562 no .
H7 H13 2.2611 no .
H8 H9 2.7919 no .
H8 H10 2.3539 no .
H8 H13 3.0829 no .
H9 H11 3.4777 no .
H9 H12 2.5281 no .
H9 H13 2.6821 no .
H10 H12 3.4966 no .
H10 H13 3.5219 no .
H11 H14 2.9229 no .
H11 H18 3.0806 no .
H11 H20 2.6381 no .
H11 H26 3.2561 no .
H12 H14 2.9772 no .
H14 H22 3.1582 no .
H14 H23 2.8313 no .
H14 H25 2.8701 no .
H14 H26 3.0178 no .
H15 H18 3.1085 no .
H15 H19 2.5437 no .
H15 H20 3.5765 no .
H16 H18 2.5610 no .
H16 H19 2.8661 no .
H16 H20 3.5648 no .
H17 H19 3.5723 no .
H17 H22 3.1099 no .
H20 H26 2.9573 no .
H21 H24 2.5106 no .
H21 H25 2.9004 no .
H21 H26 3.5511 no .
H22 H24 3.5541 no .
H22 H25 3.5999 no .
H23 H24 3.1029 no .
H23 H25 2.6234 no .
S1 H2 3.5012 no 1_545
S1 H12 3.5946 no 3_555
S4 H3 3.5102 no 1_565
S5 H6 3.5210 no 6_545
S5 H15 3.4611 no 7_555
S5 H16 3.6307 no 7_555
S5 H19 3.5584 no .
S6 H5 3.5748 no 1_565
S6 H5 3.2535 no 6_555
S6 H15 3.2158 no .
S6 H19 3.1191 no 7_555
S6 H21 3.4516 no 6_555
S6 H24 3.6483 no 6_555
S7 H1 3.0174 no 2_564
S7 H2 3.2198 no 2_554
S7 H3 3.3251 no 4_554
S7 H4 3.0821 no 4_564
S7 H14 3.0710 no 4_564
O1 H1 2.6053 no 2_564
O1 H2 2.1981 no 2_554
O1 H9 3.4112 no 4_564
O1 H12 3.0399 no 4_564
O1 H14 2.6409 no 4_564
O2 H1 3.6540 no 2_564
O2 H2 3.3743 no 2_554
O2 H3 2.1295 no 4_554
O2 H4 2.5322 no 4_564
O3 H1 2.6658 no 2_564
O3 H4 2.6648 no 4_564
O3 H7 2.9420 no 1_565
O3 H13 2.5066 no 1_565
O3 H14 2.9511 no 4_564
O3 H25 3.5583 no 4_564
O4 H11 2.7520 no 1_565
O4 H13 3.5479 no 1_565
O4 H20 2.9453 no 1_565
O4 H23 2.7235 no 4_564
O4 H26 2.8798 no 1_565
O5 H5 2.3923 no 6_555
O5 H6 2.4742 no 6_545
O5 H17 3.6245 no 1_545
N2 H5 3.0468 no 6_555
N2 H6 3.4255 no 6_545
C1 H4 3.5344 no 3_555
C1 H12 2.8484 no 3_555
C2 H3 3.5807 no 3_555
C2 H9 3.4045 no 3_565
C2 H10 3.6143 no 3_565
C2 H12 3.6364 no 3_555
C3 H4 3.5034 no 2_555
C6 H1 3.6463 no 3_555
C7 H15 3.2087 no .
C7 H15 3.3200 no 7_555
C7 H19 3.2877 no .
C7 H19 3.1090 no 7_555
C8 H6 3.3638 no 6_545
C8 H15 3.3772 no 6_545
C8 H17 3.4641 no 6_545
C8 H21 3.5290 no 6_545
C8 H22 3.2426 no 6_545
C9 H5 3.1432 no 6_555
C9 H15 3.4445 no 6_545
C9 H17 3.2017 no 6_545
C9 H22 3.6203 no 6_545
C9 H24 3.1052 no 6_555
C10 H14 3.2210 no 4_564
C10 H23 3.5370 no 4_564
C10 H25 3.6234 no 4_554
C11 H2 3.5051 no 3_565
C12 H1 3.3380 no 3_555
C12 H10 3.2434 no 1_545
C13 H23 3.4187 no 4_564
C13 H26 3.5345 no 1_565
C14 H26 3.5540 no 1_565
C15 H8 3.2415 no 4_565
C18 H5 3.2624 no 6_555
C18 H6 3.1321 no 6_555
C18 H20 3.5454 no 1_565
C18 H26 3.5130 no 1_565
C19 H21 3.1361 no 4_554
C19 H23 3.6342 no 4_554
C19 H24 3.5187 no 4_554
C20 H5 3.5143 no 6_555
C20 H8 3.3306 no 4_565
C20 H16 3.2832 no 4_565
C20 H18 3.5490 no 4_555
C20 H20 3.4044 no 4_555
C21 H6 3.6069 no 6_545
C21 H17 3.2072 no 1_545
C21 H18 3.2339 no 4_555
C21 H22 3.4511 no 1_545
H1 S7 3.0174 no 2_544
H1 O1 2.6053 no 2_544
H1 O2 3.6540 no 2_544
H1 O3 2.6658 no 2_544
H1 C6 3.6463 no 3_555
H1 C12 3.3380 no 3_555
H1 H4 3.4553 no 3_555
H1 H7 3.5518 no 2_554
H1 H11 3.6351 no 3_555
H1 H12 2.3955 no 3_555
H1 H14 3.5646 no 3_555
H2 S1 3.5012 no 1_565
H2 S7 3.2198 no 2_554
H2 O1 2.1981 no 2_554
H2 O2 3.3743 no 2_554
H2 C11 3.5051 no 3_565
H2 H3 3.5704 no 3_555
H2 H7 3.5416 no 2_554
H2 H9 2.9290 no 3_565
H2 H10 3.2420 no 3_565
H3 S4 3.5102 no 1_545
H3 S7 3.3251 no 4_555
H3 O2 2.1295 no 4_555
H3 C2 3.5807 no 3_555
H3 H2 3.5704 no 3_555
H3 H7 3.4090 no 4_555
H3 H9 3.2826 no 4_555
H4 S7 3.0821 no 4_565
H4 O2 2.5322 no 4_565
H4 O3 2.6648 no 4_565
H4 C1 3.5344 no 3_555
H4 C3 3.5034 no 2_555
H4 H1 3.4553 no 3_555
H4 H7 3.5478 no 4_555
H4 H13 3.6149 no 4_555
H5 S6 3.5748 no 1_545
H5 S6 3.2535 no 6_545
H5 O5 2.3923 no 6_545
H5 N2 3.0468 no 6_545
H5 C9 3.1432 no 6_545
H5 C18 3.2624 no 6_545
H5 C20 3.5143 no 6_545
H5 H6 3.1573 no 6_545
H5 H15 2.7269 no 6_545
H5 H17 3.0742 no 6_545
H5 H21 3.2399 no 6_545
H5 H22 3.0690 no 6_545
H6 S5 3.5210 no 6_555
H6 O5 2.4742 no 6_555
H6 N2 3.4255 no 6_555
H6 C8 3.3638 no 6_555
H6 C18 3.1321 no 6_545
H6 C21 3.6069 no 6_555
H6 H5 3.1573 no 6_555
H6 H15 2.8743 no 6_545
H6 H16 3.6687 no 6_545
H6 H17 2.5374 no 6_545
H6 H24 2.8308 no 6_555
H7 O3 2.9420 no 1_545
H7 H1 3.5518 no 2_554
H7 H2 3.5416 no 2_554
H7 H3 3.4090 no 4_554
H7 H4 3.5478 no 4_554
H7 H25 3.2322 no 4_554
H8 C15 3.2415 no 4_564
H8 C20 3.3306 no 4_564
H8 H14 2.6586 no 4_564
H8 H22 3.3112 no 4_564
H8 H23 2.6674 no 4_564
H8 H25 3.0818 no 4_554
H9 O1 3.4112 no 4_565
H9 C2 3.4045 no 3_565
H9 H2 2.9290 no 3_565
H9 H3 3.2826 no 4_554
H10 C2 3.6143 no 3_565
H10 C12 3.2434 no 1_565
H10 H2 3.2420 no 3_565
H10 H11 3.1047 no 1_565
H10 H12 3.1926 no 1_565
H10 H13 2.8918 no 1_565
H10 H23 3.5666 no 4_564
H11 O4 2.7520 no 1_545
H11 H1 3.6351 no 3_555
H11 H10 3.1047 no 1_545
H11 H23 3.6516 no 4_554
H12 S1 3.5946 no 3_555
H12 O1 3.0399 no 4_565
H12 C1 2.8484 no 3_555
H12 C2 3.6364 no 3_555
H12 H1 2.3955 no 3_555
H12 H10 3.1926 no 1_545
H13 O3 2.5066 no 1_545
H13 O4 3.5479 no 1_545
H13 H4 3.6149 no 4_554
H13 H10 2.8918 no 1_545
H13 H25 3.2391 no 4_554
H14 S7 3.0710 no 4_565
H14 O1 2.6409 no 4_565
H14 O3 2.9511 no 4_565
H14 C10 3.2210 no 4_565
H14 H1 3.5646 no 3_555
H14 H8 2.6586 no 4_565
H15 S5 3.4611 no 7_555
H15 S6 3.2158 no .
H15 C7 3.2087 no .
H15 C7 3.3200 no 7_555
H15 C8 3.3772 no 6_555
H15 C9 3.4445 no 6_555
H15 H5 2.7269 no 6_555
H15 H6 2.8743 no 6_555
H16 S5 3.6307 no 7_555
H16 C20 3.2832 no 4_564
H16 H6 3.6687 no 6_555
H16 H19 3.5741 no 1_565
H16 H20 3.0011 no 1_565
H16 H21 2.9556 no 4_564
H16 H22 3.2116 no 4_564
H16 H23 3.1336 no 4_564
H16 H26 3.6942 no 1_565
H17 O5 3.6245 no 1_565
H17 C8 3.4641 no 6_555
H17 C9 3.2017 no 6_555
H17 C21 3.2072 no 1_565
H17 H5 3.0742 no 6_555
H17 H6 2.5374 no 6_555
H17 H20 3.1896 no 1_565
H17 H24 2.8771 no 1_565
H17 H26 2.6693 no 1_565
H18 C20 3.5490 no 4_554
H18 C21 3.2339 no 4_554
H18 H21 2.9603 no 4_554
H18 H22 3.2575 no 4_564
H18 H23 3.4249 no 4_554
H18 H24 2.7136 no 4_554
H18 H25 2.9281 no 4_554
H19 S5 3.5584 no .
H19 S6 3.1191 no 7_555
H19 C7 3.2877 no .
H19 C7 3.1090 no 7_555
H19 H16 3.5741 no 1_545
H19 H21 3.0545 no 4_554
H19 H24 3.6510 no 4_554
H20 O4 2.9453 no 1_545
H20 C18 3.5454 no 1_545
H20 C20 3.4044 no 4_554
H20 H16 3.0011 no 1_545
H20 H17 3.1896 no 1_545
H20 H21 2.8613 no 4_554
H20 H23 3.0607 no 4_554
H21 S6 3.4516 no 6_545
H21 C8 3.5290 no 6_555
H21 C19 3.1361 no 4_555
H21 H5 3.2399 no 6_555
H21 H16 2.9556 no 4_565
H21 H18 2.9603 no 4_555
H21 H19 3.0545 no 4_555
H21 H20 2.8613 no 4_555
H22 C8 3.2426 no 6_555
H22 C9 3.6203 no 6_555
H22 C21 3.4511 no 1_565
H22 H5 3.0690 no 6_555
H22 H8 3.3112 no 4_565
H22 H16 3.2116 no 4_565
H22 H18 3.2575 no 4_565
H22 H24 2.8731 no 1_565
H22 H25 3.4756 no 1_565
H22 H26 3.4795 no 1_565
H23 O4 2.7235 no 4_565
H23 C10 3.5370 no 4_565
H23 C13 3.4187 no 4_565
H23 C19 3.6342 no 4_555
H23 H8 2.6674 no 4_565
H23 H10 3.5666 no 4_565
H23 H11 3.6516 no 4_555
H23 H16 3.1336 no 4_565
H23 H18 3.4249 no 4_555
H23 H20 3.0607 no 4_555
H24 S6 3.6483 no 6_545
H24 C9 3.1052 no 6_545
H24 C19 3.5187 no 4_555
H24 H6 2.8308 no 6_545
H24 H17 2.8771 no 1_545
H24 H18 2.7136 no 4_555
H24 H19 3.6510 no 4_555
H24 H22 2.8731 no 1_545
H25 O3 3.5583 no 4_565
H25 C10 3.6234 no 4_555
H25 H7 3.2322 no 4_555
H25 H8 3.0818 no 4_555
H25 H13 3.2391 no 4_555
H25 H18 2.9281 no 4_555
H25 H22 3.4756 no 1_545
H26 O4 2.8798 no 1_545
H26 C13 3.5345 no 1_545
H26 C14 3.5540 no 1_545
H26 C18 3.5130 no 1_545
H26 H16 3.6942 no 1_545
H26 H17 2.6693 no 1_545
H26 H22 3.4795 no 1_545

loop_
_geom_torsion_atom_site_label_1
_geom_torsion_atom_site_label_2
_geom_torsion_atom_site_label_3
_geom_torsion_atom_site_label_4
_geom_torsion
_geom_torsion_publ_flag
_geom_torsion_site_symmetry_3
_geom_torsion_site_symmetry_4
C1 S1 C3 S2 1.1(5) no . .
C1 S1 C3 C4 -177.0(5) no . .
C3 S1 C1 C2 -1.1(6) no . .
C2 S2 C3 S1 -0.8(5) no . .
C2 S2 C3 C4 177.4(5) no . .
C3 S2 C2 C1 0.0(5) no . .
C4 S3 C5 C6 -1.8(6) no . .
C5 S3 C4 S4 3.5(5) no . .
C5 S3 C4 C3 -178.2(5) no . .
C4 S4 C6 C5 2.5(6) no . .
C6 S4 C4 S3 -3.7(5) no . .
C6 S4 C4 C3 178.0(5) no . .
C7 S5 C8 C9 -0.2(5) no . .
C8 S5 C7 S6 0.6(4) no . .
C8 S5 C7 C7 179.5(4) no . 7_555
C7 S6 C9 C8 0.5(5) no . .
C9 S6 C7 S5 -0.6(4) no . .
C9 S6 C7 C7 -179.6(4) no . 7_555
O1 S7 C10 C11 -176.7(3) no . .
O2 S7 C10 C11 -56.5(4) no . .
O3 S7 C10 C11 63.9(4) no . .
C12 N1 C11 C10 -75.3(6) no . .
C11 N1 C13 O4 -10.0(8) no . .
C11 N1 C13 C14 168.8(5) no . .
C13 N1 C11 C10 106.5(5) no . .
C12 N1 C13 O4 172.0(5) no . .
C12 N1 C13 C14 -9.2(8) no . .
O5 N2 C16 C14 -178.4(4) no . .
O5 N2 C16 C18 -57.8(6) no . .
O5 N2 C16 C19 64.5(6) no . .
O5 N2 C17 C15 178.7(4) no . .
O5 N2 C17 C20 59.4(6) no . .
O5 N2 C17 C21 -63.7(6) no . .
C16 N2 C17 C15 -0.1(5) no . .
C16 N2 C17 C20 -119.3(4) no . .
C16 N2 C17 C21 117.6(4) no . .
C17 N2 C16 C14 0.3(5) no . .
C17 N2 C16 C18 120.9(5) no . .
C17 N2 C16 C19 -116.7(5) no . .
S1 C1 C2 S2 0.7(8) no . .
S1 C3 C4 S3 -3.0(9) no . .
S1 C3 C4 S4 175.2(4) no . .
S2 C3 C4 S3 179.0(4) no . .
S2 C3 C4 S4 -2.8(9) no . .
S3 C5 C6 S4 -0.5(9) no . .
S5 C7 C7 S5 -180(302615) no 7_555 7_555
S5 C7 C7 S6 1.1(7) no 7_555 7_555
S6 C7 C7 S5 -1.1(7) no 7_555 7_555
S6 C7 C7 S6 -180(290465) no 7_555 7_555
S5 C8 C9 S6 -0.2(7) no . .
S7 C10 C11 N1 -173.0(3) no . .
O4 C13 C14 C15 112.5(6) no . .
O4 C13 C14 C16 -62.4(7) no . .
N1 C13 C14 C15 -66.4(7) no . .
N1 C13 C14 C16 118.8(6) no . .
C13 C14 C15 C17 -174.7(4) no . .
C13 C14 C16 N2 174.8(4) no . .
C13 C14 C16 C18 57.9(6) no . .
C13 C14 C16 C19 -71.4(6) no . .
C15 C14 C16 N2 -0.5(6) no . .
C15 C14 C16 C18 -117.4(5) no . .
C15 C14 C16 C19 113.2(5) no . .
C16 C14 C15 C17 0.6(6) no . .
C14 C15 C17 N2 -0.3(6) no . .
C14 C15 C17 C20 115.3(5) no . .
C14 C15 C17 C21 -116.1(5) no . .
